data_4075420
loop_
_publ_author_name
'Paradies, Jan'
'Fr\"ohlich, Roland'
'Kehr, Gerald'
'Erker, Gerhard'

_publ_section_title
;
 [2+2]-Cycloaddition and Subsequentmeso/racansa-Metallocene
 Interconversion by Photolysis of a
 Bis(1,3-dialkenylcyclopentadienyl)zirconium Complex
;
_journal_issue 16
_journal_name_full Organometallics
_journal_page_first 3920
_journal_paper_doi 10.1021/om060269c
_journal_volume 25
_journal_year 2006
_chemical_formula_sum 'C64 H64 Cl2 O2 Zr2'
_chemical_formula_weight 1118.49
_chemical_name_systematic
; 
 ? 
;
_space_group_IT_number 56
_symmetry_cell_setting orthorhombic
_symmetry_space_group_name_Hall '-P 2ab 2ac'
_symmetry_space_group_name_H-M 'P c c n'
_atom_sites_solution_hydrogens geom
_atom_sites_solution_primary direct
_atom_sites_solution_secondary difmap
_audit_creation_method SHELXL-97
_cell_angle_alpha 90.00
_cell_angle_beta 90.00
_cell_angle_gamma 90.00
_cell_formula_units_Z 4
_cell_length_a 12.264(1)
_cell_length_b 16.982(1)
_cell_length_c 25.395(1)
_cell_measurement_reflns_used 36086
_cell_measurement_temperature 198(2)
_cell_measurement_theta_max 28.28
_cell_measurement_theta_min 0.41
_cell_volume 5288.9(6)
_computing_cell_refinement 'Collect (Nonius B.V., 1998)'
_computing_data_collection 'Collect (Nonius B.V., 1998)'
_computing_data_reduction 'Denzo-SMN (Otwinowski & Minor, 1997)'
_computing_molecular_graphics 'XP (Bruker AXS, 2000)'
_computing_publication_material 'SHELXL-97 (Sheldrick, 1997)'
_computing_structure_refinement 'SHELXL-97 (Sheldrick, 1997)'
_computing_structure_solution 'SHELXS-97 (Sheldrick, 1990)'
_diffrn_ambient_temperature 198(2)
_diffrn_measured_fraction_theta_full 0.992
_diffrn_measured_fraction_theta_max 0.992
_diffrn_measurement_device_type 'Nonius KappaCCD'
_diffrn_measurement_method '\w and \f scans'
_diffrn_radiation_monochromator graphite
_diffrn_radiation_source 'rotating anode Nonius FR591'
_diffrn_radiation_type MoK\a
_diffrn_radiation_wavelength 0.71073
_diffrn_reflns_av_R_equivalents 0.061
_diffrn_reflns_av_sigmaI/netI 0.0523
_diffrn_reflns_limit_h_max 16
_diffrn_reflns_limit_h_min -15
_diffrn_reflns_limit_k_max 22
_diffrn_reflns_limit_k_min -16
_diffrn_reflns_limit_l_max 33
_diffrn_reflns_limit_l_min -26
_diffrn_reflns_number 39547
_diffrn_reflns_theta_full 28.28
_diffrn_reflns_theta_max 28.28
_diffrn_reflns_theta_min 2.05
_exptl_absorpt_coefficient_mu 0.540
_exptl_absorpt_correction_T_max 0.9480
_exptl_absorpt_correction_T_min 0.8336
_exptl_absorpt_correction_type empirical
_exptl_absorpt_process_details 'Denzo (Otwinowski, Borek, Majewski & Minor, 2003)'
_exptl_crystal_colour yellow
_exptl_crystal_density_diffrn 1.405
_exptl_crystal_density_method 'not measured'
_exptl_crystal_description plate
_exptl_crystal_F_000 2312
_exptl_crystal_size_max 0.35
_exptl_crystal_size_mid 0.30
_exptl_crystal_size_min 0.10
_refine_diff_density_max 0.667
_refine_diff_density_min -0.569
_refine_diff_density_rms 0.070
_refine_ls_extinction_method none
_refine_ls_goodness_of_fit_ref 1.045
_refine_ls_hydrogen_treatment riding
_refine_ls_matrix_type full
_refine_ls_number_parameters 316
_refine_ls_number_reflns 6518
_refine_ls_number_restraints 0
_refine_ls_restrained_S_all 1.045
_refine_ls_R_factor_all 0.1148
_refine_ls_R_factor_gt 0.0569
_refine_ls_shift/su_max 0.001
_refine_ls_shift/su_mean 0.000
_refine_ls_structure_factor_coef Fsqd
_refine_ls_weighting_details 'calc w=1/[\s^2^(Fo^2^)+(0.0719P)^2^+3.4691P] where P=(Fo^2^+2Fc^2^)/3'
_refine_ls_weighting_scheme calc
_refine_ls_wR_factor_gt 0.1366
_refine_ls_wR_factor_ref 0.1607
_reflns_number_gt 3767
_reflns_number_total 6518
_reflns_threshold_expression >2sigma(I)
_cod_data_source_file om060269csi20060327_100034.cif
_cod_data_source_block erk3359
_cod_original_sg_symbol_H-M Pccn
_cod_database_code 4075420

loop_
_symmetry_equiv_pos_as_xyz
'x, y, z'
'-x+1/2, -y+1/2, z'
'-x, y+1/2, -z+1/2'
'x+1/2, -y, -z+1/2'
'-x, -y, -z'
'x-1/2, y-1/2, -z'
'x, -y-1/2, z-1/2'
'-x-1/2, y, z-1/2'

loop_
_atom_site_label
_atom_site_type_symbol
_atom_site_fract_x
_atom_site_fract_y
_atom_site_fract_z
_atom_site_U_iso_or_equiv
_atom_site_adp_type
_atom_site_occupancy
_atom_site_symmetry_multiplicity
_atom_site_calc_flag
_atom_site_refinement_flags
Zr Zr 0.88273(3) 0.08889(2) 0.336397(14) 0.04960(15) Uani 1 1 d .
Cl1 Cl 0.74762(10) 0.05005(7) 0.27092(4) 0.0673(3) Uani 1 1 d .
O1 O 0.7816(2) 0.15365(15) 0.37814(11) 0.0604(7) Uani 1 1 d .
C1 C 0.7014(3) 0.1612(2) 0.41399(16) 0.0558(10) Uani 1 1 d .
C2 C 0.7036(3) 0.2215(2) 0.45038(14) 0.0502(9) Uani 1 1 d .
C3 C 0.6169(3) 0.2284(2) 0.48679(16) 0.0580(10) Uani 1 1 d .
C4 C 0.6131(4) 0.2899(3) 0.52478(18) 0.0747(13) Uani 1 1 d .
H4A H 0.6714 0.3266 0.5267 0.090 Uiso 1 1 calc R
C5 C 0.5279(5) 0.2969(3) 0.5581(2) 0.0903(16) Uani 1 1 d .
H5A H 0.5267 0.3391 0.5827 0.108 Uiso 1 1 calc R
C6 C 0.4426(5) 0.2439(4) 0.5572(2) 0.0971(17) Uani 1 1 d .
H6A H 0.3833 0.2503 0.5809 0.116 Uiso 1 1 calc R
C7 C 0.4423(4) 0.1830(3) 0.5229(2) 0.0837(14) Uani 1 1 d .
H7A H 0.3834 0.1467 0.5229 0.100 Uiso 1 1 calc R
C8 C 0.5303(4) 0.1731(2) 0.48676(18) 0.0649(11) Uani 1 1 d .
C9 C 0.5309(4) 0.1131(3) 0.44883(19) 0.0673(12) Uani 1 1 d .
H9A H 0.4729 0.0760 0.4481 0.081 Uiso 1 1 calc R
C10 C 0.6132(4) 0.1071(2) 0.41312(19) 0.0645(11) Uani 1 1 d .
H10A H 0.6117 0.0664 0.3874 0.077 Uiso 1 1 calc R
C11A C 1.0679(4) 0.1503(3) 0.33445(18) 0.0664(12) Uani 1 1 d .
C12A C 0.9914(4) 0.2128(3) 0.3370(2) 0.0796(15) Uani 1 1 d .
H12A H 0.9887 0.2542 0.3650 0.096 Uiso 1 1 calc R
C13A C 0.9315(4) 0.2141(3) 0.2896(3) 0.0915(17) Uani 1 1 d .
H13A H 0.8786 0.2561 0.2792 0.110 Uiso 1 1 calc R
C14A C 0.9723(4) 0.1541(3) 0.2556(2) 0.0823(15) Uani 1 1 d .
C15A C 1.0530(4) 0.1145(3) 0.28399(19) 0.0698(12) Uani 1 1 d .
H15A H 1.1011 0.0725 0.2691 0.084 Uiso 1 1 calc R
C16A C 0.9390(5) 0.1360(5) 0.1994(3) 0.105(2) Uani 1 1 d .
C17A C 0.8795(6) 0.1947(7) 0.1757(3) 0.182(5) Uani 1 1 d .
H17A H 0.8564 0.1890 0.1402 0.219 Uiso 1 1 calc R
H17B H 0.8614 0.2409 0.1949 0.219 Uiso 1 1 calc R
C18A C 0.9741(6) 0.0614(5) 0.1763(3) 0.128(3) Uani 1 1 d .
H18A H 0.9474 0.0579 0.1400 0.192 Uiso 1 1 calc R
H18B H 0.9445 0.0177 0.1969 0.192 Uiso 1 1 calc R
H18C H 1.0539 0.0588 0.1764 0.192 Uiso 1 1 calc R
C19A C 1.1512(4) 0.1258(3) 0.37449(18) 0.0683(12) Uani 1 1 d .
C20A C 1.1421(5) 0.1660(4) 0.4284(2) 0.1046(19) Uani 1 1 d .
H20A H 1.2067 0.1979 0.4378 0.126 Uiso 1 1 calc R
H20B H 1.0741 0.1967 0.4330 0.126 Uiso 1 1 calc R
C21A C 1.2655(4) 0.1313(4) 0.3515(2) 0.1062(19) Uani 1 1 d .
H21A H 1.2672 0.1051 0.3171 0.159 Uiso 1 1 calc R
H21B H 1.3174 0.1056 0.3753 0.159 Uiso 1 1 calc R
H21C H 1.2857 0.1868 0.3472 0.159 Uiso 1 1 calc R
C11B C 1.0157(4) 0.0141(2) 0.39214(17) 0.0621(11) Uani 1 1 d .
C12B C 0.9213(4) 0.0227(3) 0.42202(18) 0.0707(12) Uani 1 1 d .
H12B H 0.9182 0.0494 0.4571 0.085 Uiso 1 1 calc R
C13B C 0.8378(4) -0.0199(3) 0.40071(19) 0.0705(12) Uani 1 1 d .
H13B H 0.7651 -0.0289 0.4175 0.085 Uiso 1 1 calc R
C14B C 0.8780(4) -0.0597(2) 0.3564(2) 0.0633(11) Uani 1 1 d .
C15B C 0.9883(4) -0.0358(2) 0.34989(17) 0.0630(11) Uani 1 1 d .
H15B H 1.0411 -0.0590 0.3242 0.076 Uiso 1 1 calc R
C16B C 0.8215(5) -0.1199(3) 0.3260(3) 0.0975(19) Uani 1 1 d .
C17B C 0.7220(5) -0.1456(3) 0.3398(3) 0.128(3) Uani 1 1 d .
H17C H 0.6868 -0.1245 0.3700 0.154 Uiso 1 1 calc R
H17D H 0.6867 -0.1849 0.3193 0.154 Uiso 1 1 calc R
C18B C 0.8816(7) -0.1510(4) 0.2799(2) 0.132(3) Uani 1 1 d .
H18D H 0.8368 -0.1905 0.2620 0.199 Uiso 1 1 calc R
H18E H 0.9498 -0.1752 0.2917 0.199 Uiso 1 1 calc R
H18F H 0.8979 -0.1078 0.2556 0.199 Uiso 1 1 calc R
C19B C 1.1275(5) 0.0475(4) 0.4034(2) 0.0964(18) Uani 1 1 d .
C20B C 1.1394(8) 0.0885(6) 0.4542(3) 0.206(6) Uani 1 1 d .
H20C H 1.0759 0.0814 0.4778 0.247 Uiso 1 1 calc R
H20D H 1.2080 0.0753 0.4728 0.247 Uiso 1 1 calc R
C21B C 1.2130(5) -0.0198(4) 0.3915(5) 0.192(5) Uani 1 1 d .
H21D H 1.1932 -0.0672 0.4113 0.288 Uiso 1 1 calc R
H21E H 1.2858 -0.0023 0.4022 0.288 Uiso 1 1 calc R
H21F H 1.2129 -0.0316 0.3538 0.288 Uiso 1 1 calc R

loop_
_atom_site_aniso_label
_atom_site_aniso_U_11
_atom_site_aniso_U_22
_atom_site_aniso_U_33
_atom_site_aniso_U_23
_atom_site_aniso_U_13
_atom_site_aniso_U_12
Zr 0.0483(2) 0.0502(2) 0.0503(2) -0.00160(15) 0.00511(17) -0.00454(16)
Cl1 0.0668(7) 0.0796(7) 0.0556(6) 0.0015(5) -0.0049(5) -0.0117(5)
O1 0.0518(17) 0.0626(16) 0.0670(18) -0.0116(13) 0.0039(14) 0.0009(13)
C1 0.054(2) 0.053(2) 0.061(3) 0.0005(18) -0.003(2) 0.0035(18)
C2 0.053(2) 0.047(2) 0.051(2) 0.0027(16) 0.0036(18) 0.0016(16)
C3 0.060(3) 0.058(2) 0.056(2) 0.0023(18) 0.002(2) 0.0003(19)
C4 0.089(4) 0.065(3) 0.070(3) -0.014(2) 0.019(3) -0.006(2)
C5 0.099(4) 0.091(3) 0.081(4) -0.020(3) 0.033(3) -0.006(3)
C6 0.092(4) 0.116(4) 0.083(4) -0.005(3) 0.039(3) 0.005(4)
C7 0.067(3) 0.103(4) 0.082(4) -0.002(3) 0.016(3) -0.010(3)
C8 0.060(3) 0.067(3) 0.068(3) 0.001(2) 0.010(2) -0.003(2)
C9 0.057(3) 0.066(3) 0.079(3) -0.004(2) 0.005(2) -0.013(2)
C10 0.058(3) 0.060(2) 0.076(3) -0.014(2) -0.001(2) -0.007(2)
C11A 0.054(3) 0.071(3) 0.075(3) 0.004(2) 0.012(2) -0.013(2)
C12A 0.062(3) 0.056(3) 0.121(5) 0.000(3) 0.012(3) -0.015(2)
C13A 0.062(3) 0.077(3) 0.135(5) 0.048(3) -0.002(4) -0.017(3)
C14A 0.066(3) 0.101(4) 0.080(4) 0.030(3) 0.013(3) -0.016(3)
C15A 0.052(3) 0.092(3) 0.065(3) 0.008(2) 0.011(2) -0.011(2)
C16A 0.057(3) 0.170(6) 0.087(4) 0.059(4) -0.005(3) -0.021(4)
C17A 0.131(7) 0.272(12) 0.144(7) 0.111(8) -0.028(5) -0.032(7)
C18A 0.096(5) 0.214(8) 0.076(4) -0.010(5) 0.004(4) -0.020(6)
C19A 0.051(3) 0.083(3) 0.071(3) -0.006(2) 0.003(2) -0.012(2)
C20A 0.104(5) 0.138(5) 0.072(4) -0.030(4) -0.004(3) 0.008(4)
C21A 0.049(3) 0.164(6) 0.105(4) 0.013(4) 0.010(3) -0.004(3)
C11B 0.058(3) 0.068(3) 0.061(3) 0.006(2) -0.004(2) -0.007(2)
C12B 0.080(3) 0.081(3) 0.051(3) 0.004(2) 0.004(2) 0.003(3)
C13B 0.059(3) 0.074(3) 0.078(3) 0.023(2) 0.015(2) 0.001(2)
C14B 0.062(3) 0.046(2) 0.082(3) 0.007(2) -0.021(2) 0.0005(19)
C15B 0.062(3) 0.066(3) 0.060(3) -0.001(2) -0.001(2) 0.017(2)
C16B 0.106(5) 0.055(3) 0.132(5) 0.005(3) -0.049(4) 0.004(3)
C17B 0.082(4) 0.071(3) 0.232(9) 0.000(4) -0.060(5) -0.017(3)
C18B 0.215(9) 0.092(4) 0.090(5) -0.026(3) -0.032(5) 0.025(5)
C19B 0.081(4) 0.105(4) 0.103(4) 0.031(3) -0.033(3) -0.030(3)
C20B 0.246(11) 0.309(13) 0.063(4) 0.032(6) -0.043(5) -0.201(10)
C21B 0.059(4) 0.151(7) 0.366(14) 0.115(8) -0.045(6) -0.009(4)

loop_
_atom_type_symbol
_atom_type_description
_atom_type_scat_dispersion_real
_atom_type_scat_dispersion_imag
_atom_type_scat_source
C C 0.0033 0.0016 'International Tables Vol C Tables 4.2.6.8 and 6.1.1.4'
H H 0.0000 0.0000 'International Tables Vol C Tables 4.2.6.8 and 6.1.1.4'
O O 0.0106 0.0060 'International Tables Vol C Tables 4.2.6.8 and 6.1.1.4'
Cl Cl 0.1484 0.1585 'International Tables Vol C Tables 4.2.6.8 and 6.1.1.4'
Zr Zr -2.9673 0.5597 'International Tables Vol C Tables 4.2.6.8 and 6.1.1.4'

loop_
_geom_angle_atom_site_label_1
_geom_angle_atom_site_label_2
_geom_angle_atom_site_label_3
_geom_angle
_geom_angle_site_symmetry_3
O1 Zr Cl1 95.18(9) .
O1 Zr C12A 82.04(14) .
Cl1 Zr C12A 126.61(14) .
O1 Zr C12B 84.37(14) .
Cl1 Zr C12B 126.98(12) .
C12A Zr C12B 105.91(18) .
O1 Zr C11A 110.50(13) .
Cl1 Zr C11A 135.79(11) .
C12A Zr C11A 33.04(15) .
C12B Zr C11A 91.89(16) .
O1 Zr C11B 112.91(14) .
Cl1 Zr C11B 133.66(10) .
C12A Zr C11B 94.40(16) .
C12B Zr C11B 32.33(15) .
C11A Zr C11B 68.36(15) .
O1 Zr C15B 136.42(13) .
Cl1 Zr C15B 102.46(11) .
C12A Zr C15B 115.90(16) .
C12B Zr C15B 53.23(15) .
C11A Zr C15B 83.43(16) .
C11B Zr C15B 32.63(13) .
O1 Zr C13A 86.08(17) .
Cl1 Zr C13A 93.93(15) .
C12A Zr C13A 32.76(16) .
C12B Zr C13A 138.61(19) .
C11A Zr C13A 54.57(16) .
C11B Zr C13A 122.84(16) .
C15B Zr C13A 131.15(17) .
O1 Zr C15A 135.38(14) .
Cl1 Zr C15A 104.49(11) .
C12A Zr C15A 54.03(16) .
C12B Zr C15A 112.47(16) .
C11A Zr C15A 33.13(14) .
C11B Zr C15A 81.16(15) .
C15B Zr C15A 77.86(16) .
C13A Zr C15A 53.44(18) .
O1 Zr C13B 85.59(14) .
Cl1 Zr C13B 95.45(12) .
C12A Zr C13B 136.91(18) .
C12B Zr C13B 31.55(15) .
C11A Zr C13B 121.05(16) .
C11B Zr C13B 53.55(14) .
C15B Zr C13B 53.57(15) .
C13A Zr C13B 168.0(2) .
C15A Zr C13B 130.53(16) .
O1 Zr C14B 115.30(14) .
Cl1 Zr C14B 81.61(10) .
C12A Zr C14B 147.02(16) .
C12B Zr C14B 52.42(15) .
C11A Zr C14B 115.67(15) .
C11B Zr C14B 53.58(13) .
C15B Zr C14B 32.48(14) .
C13A Zr C14B 158.4(2) .
C15A Zr C14B 107.04(16) .
C13B Zr C14B 31.88(15) .
O1 Zr C14A 117.20(16) .
Cl1 Zr C14A 82.11(13) .
C12A Zr C14A 54.12(18) .
C12B Zr C14A 143.84(17) .
C11A Zr C14A 54.40(16) .
C11B Zr C14A 112.99(16) .
C15B Zr C14A 104.60(17) .
C13A Zr C14A 32.54(17) .
C15A Zr C14A 31.82(15) .
C13B Zr C14A 157.18(18) .
C14B Zr C14A 126.01(18) .
C1 O1 Zr 151.4(2) .
O1 C1 C2 120.6(4) .
O1 C1 C10 119.0(4) .
C2 C1 C10 120.4(4) .
C1 C2 C3 119.0(4) .
C1 C2 C2 119.7(3) 2_655
C3 C2 C2 121.3(3) 2_655
C2 C3 C8 120.6(4) .
C2 C3 C4 121.9(4) .
C8 C3 C4 117.5(4) .
C5 C4 C3 121.1(5) .
C4 C5 C6 121.2(5) .
C7 C6 C5 120.8(5) .
C6 C7 C8 120.2(5) .
C9 C8 C3 118.5(4) .
C9 C8 C7 122.1(4) .
C3 C8 C7 119.2(4) .
C10 C9 C8 121.0(4) .
C9 C10 C1 120.4(4) .
C12A C11A C15A 105.9(4) .
C12A C11A C19A 128.8(5) .
C15A C11A C19A 125.3(4) .
C12A C11A Zr 73.2(3) .
C15A C11A Zr 74.0(2) .
C19A C11A Zr 119.3(3) .
C13A C12A C11A 108.5(5) .
C13A C12A Zr 74.3(3) .
C11A C12A Zr 73.8(2) .
C12A C13A C14A 108.9(5) .
C12A C13A Zr 73.0(3) .
C14A C13A Zr 76.4(3) .
C15A C14A C13A 106.2(5) .
C15A C14A C16A 125.4(6) .
C13A C14A C16A 128.4(6) .
C15A C14A Zr 71.6(3) .
C13A C14A Zr 71.1(3) .
C16A C14A Zr 123.2(3) .
C14A C15A C11A 110.4(5) .
C14A C15A Zr 76.6(3) .
C11A C15A Zr 72.9(2) .
C17A C16A C18A 127.6(8) .
C17A C16A C14A 114.1(8) .
C18A C16A C14A 118.4(6) .
C11A C19A C21A 110.5(4) .
C11A C19A C20A 115.6(4) .
C21A C19A C20A 112.5(5) .
C11A C19A C19B 115.6(4) .
C21A C19A C19B 114.1(5) .
C20A C19A C19B 86.9(4) .
C20B C20A C19A 90.1(5) .
C12B C11B C15B 106.3(4) .
C12B C11B C19B 127.8(5) .
C15B C11B C19B 125.9(5) .
C12B C11B Zr 73.4(3) .
C15B C11B Zr 73.7(2) .
C19B C11B Zr 120.4(3) .
C13B C12B C11B 110.6(4) .
C13B C12B Zr 75.6(3) .
C11B C12B Zr 74.3(3) .
C12B C13B C14B 108.1(4) .
C12B C13B Zr 72.9(2) .
C14B C13B Zr 76.0(2) .
C13B C14B C15B 106.8(4) .
C13B C14B C16B 126.7(5) .
C15B C14B C16B 126.2(5) .
C13B C14B Zr 72.1(2) .
C15B C14B Zr 71.1(2) .
C16B C14B Zr 126.4(3) .
C11B C15B C14B 108.1(4) .
C11B C15B Zr 73.7(2) .
C14B C15B Zr 76.5(2) .
C17B C16B C14B 121.4(6) .
C17B C16B C18B 122.9(6) .
C14B C16B C18B 115.7(6) .
C20B C19B C11B 115.6(6) .
C20B C19B C19A 89.5(5) .
C11B C19B C19A 113.8(4) .
C20B C19B C21B 116.2(7) .
C11B C19B C21B 107.1(5) .
C19A C19B C21B 114.1(5) .
C20A C20B C19B 91.9(5) .

loop_
_geom_bond_atom_site_label_1
_geom_bond_atom_site_label_2
_geom_bond_distance
_geom_bond_site_symmetry_2
Zr O1 1.967(3) .
Zr Cl1 2.4384(11) .
Zr C12A 2.491(4) .
Zr C12B 2.494(4) .
Zr C11A 2.499(4) .
Zr C11B 2.505(4) .
Zr C15B 2.506(4) .
Zr C13A 2.508(4) .
Zr C15A 2.514(4) .
Zr C13B 2.526(4) .
Zr C14B 2.575(4) .
Zr C14A 2.578(5) .
O1 C1 1.347(5) .
C1 C2 1.380(5) .
C1 C10 1.419(6) .
C2 C3 1.413(5) .
C2 C2 1.494(7) 2_655
C3 C8 1.417(6) .
C3 C4 1.422(6) .
C4 C5 1.351(6) .
C5 C6 1.381(7) .
C6 C7 1.352(7) .
C7 C8 1.427(6) .
C8 C9 1.403(6) .
C9 C10 1.361(6) .
C11A C12A 1.419(6) .
C11A C15A 1.430(6) .
C11A C19A 1.500(7) .
C12A C13A 1.410(7) .
C13A C14A 1.426(7) .
C14A C15A 1.397(7) .
C14A C16A 1.516(8) .
C16A C17A 1.373(10) .
C16A C18A 1.460(10) .
C19A C21A 1.522(6) .
C19A C20A 1.534(7) .
C19A C19B 1.546(7) .
C20A C20B 1.471(10) .
C11B C12B 1.392(6) .
C11B C15B 1.408(6) .
C11B C19B 1.511(6) .
C12B C13B 1.365(7) .
C13B C14B 1.402(6) .
C14B C15B 1.422(6) .
C14B C16B 1.457(7) .
C16B C17B 1.343(9) .
C16B C18B 1.479(9) .
C19B C20B 1.475(10) .
C19B C21B 1.579(10) .

loop_
_geom_torsion_atom_site_label_1
_geom_torsion_atom_site_label_2
_geom_torsion_atom_site_label_3
_geom_torsion_atom_site_label_4
_geom_torsion
_geom_torsion_site_symmetry_1
_geom_torsion_site_symmetry_4
Cl1 Zr O1 C1 79.2(5) . .
C12A Zr O1 C1 -154.5(5) . .
C12B Zr O1 C1 -47.5(5) . .
C11A Zr O1 C1 -137.4(5) . .
C11B Zr O1 C1 -63.1(5) . .
C15B Zr O1 C1 -35.0(6) . .
C13A Zr O1 C1 172.8(5) . .
C15A Zr O1 C1 -164.1(5) . .
C13B Zr O1 C1 -15.9(5) . .
C14B Zr O1 C1 -3.9(6) . .
C14A Zr O1 C1 163.0(5) . .
Zr O1 C1 C2 140.2(4) . .
Zr O1 C1 C10 -41.1(7) . .
O1 C1 C2 C3 178.9(3) . .
C10 C1 C2 C3 0.2(6) . .
O1 C1 C2 C2 -0.7(6) . 2_655
C10 C1 C2 C2 -179.4(4) . 2_655
C1 C2 C3 C8 1.4(6) . .
C2 C2 C3 C8 -179.0(4) 2_655 .
C1 C2 C3 C4 -179.0(4) . .
C2 C2 C3 C4 0.6(6) 2_655 .
C2 C3 C4 C5 177.9(4) . .
C8 C3 C4 C5 -2.5(7) . .
C3 C4 C5 C6 1.2(9) . .
C4 C5 C6 C7 0.4(10) . .
C5 C6 C7 C8 -0.6(9) . .
C2 C3 C8 C9 -1.9(6) . .
C4 C3 C8 C9 178.5(4) . .
C2 C3 C8 C7 -178.1(4) . .
C4 C3 C8 C7 2.3(6) . .
C6 C7 C8 C9 -176.9(5) . .
C6 C7 C8 C3 -0.8(7) . .
C3 C8 C9 C10 0.8(7) . .
C7 C8 C9 C10 176.8(5) . .
C8 C9 C10 C1 0.8(7) . .
O1 C1 C10 C9 179.9(4) . .
C2 C1 C10 C9 -1.3(6) . .
O1 Zr C11A C12A -32.2(3) . .
Cl1 Zr C11A C12A 89.3(3) . .
C12B Zr C11A C12A -116.9(3) . .
C11B Zr C11A C12A -139.6(3) . .
C15B Zr C11A C12A -169.6(3) . .
C13A Zr C11A C12A 37.0(3) . .
C15A Zr C11A C12A 112.6(4) . .
C13B Zr C11A C12A -129.6(3) . .
C14B Zr C11A C12A -165.5(3) . .
C14A Zr C11A C12A 77.2(3) . .
O1 Zr C11A C15A -144.8(3) . .
Cl1 Zr C11A C15A -23.3(4) . .
C12A Zr C11A C15A -112.6(4) . .
C12B Zr C11A C15A 130.5(3) . .
C11B Zr C11A C15A 107.8(3) . .
C15B Zr C11A C15A 77.8(3) . .
C13A Zr C11A C15A -75.7(3) . .
C13B Zr C11A C15A 117.7(3) . .
C14B Zr C11A C15A 81.9(3) . .
C14A Zr C11A C15A -35.4(3) . .
O1 Zr C11A C19A 93.3(3) . .
Cl1 Zr C11A C19A -145.2(3) . .
C12A Zr C11A C19A 125.5(5) . .
C12B Zr C11A C19A 8.6(4) . .
C11B Zr C11A C19A -14.1(3) . .
C15B Zr C11A C19A -44.0(3) . .
C13A Zr C11A C19A 162.5(4) . .
C15A Zr C11A C19A -121.9(5) . .
C13B Zr C11A C19A -4.1(4) . .
C14B Zr C11A C19A -40.0(4) . .
C14A Zr C11A C19A -157.3(4) . .
C15A C11A C12A C13A 0.6(5) . .
C19A C11A C12A C13A 178.8(4) . .
Zr C11A C12A C13A -66.7(3) . .
C15A C11A C12A Zr 67.3(3) . .
C19A C11A C12A Zr -114.4(4) . .
O1 Zr C12A C13A -95.1(3) . .
Cl1 Zr C12A C13A -4.6(4) . .
C12B Zr C12A C13A -176.9(3) . .
C11A Zr C12A C13A 115.1(5) . .
C11B Zr C12A C13A 152.3(3) . .
C15B Zr C12A C13A 126.7(3) . .
C15A Zr C12A C13A 76.6(4) . .
C13B Zr C12A C13A -169.9(3) . .
C14B Zr C12A C13A 139.6(4) . .
C14A Zr C12A C13A 37.0(3) . .
O1 Zr C12A C11A 149.7(3) . .
Cl1 Zr C12A C11A -119.7(3) . .
C12B Zr C12A C11A 67.9(3) . .
C11B Zr C12A C11A 37.2(3) . .
C15B Zr C12A C11A 11.6(4) . .
C13A Zr C12A C11A -115.1(5) . .
C15A Zr C12A C11A -38.6(3) . .
C13B Zr C12A C11A 75.0(4) . .
C14B Zr C12A C11A 24.5(5) . .
C14A Zr C12A C11A -78.1(3) . .
C11A C12A C13A C14A -2.2(5) . .
Zr C12A C13A C14A -68.6(3) . .
C11A C12A C13A Zr 66.4(3) . .
O1 Zr C13A C12A 81.4(3) . .
Cl1 Zr C13A C12A 176.3(3) . .
C12B Zr C13A C12A 4.5(5) . .
C11A Zr C13A C12A -37.3(3) . .
C11B Zr C13A C12A -33.5(4) . .
C15B Zr C13A C12A -73.4(4) . .
C15A Zr C13A C12A -78.5(3) . .
C13B Zr C13A C12A 35.2(10) . .
C14B Zr C13A C12A -106.6(5) . .
C14A Zr C13A C12A -115.0(5) . .
O1 Zr C13A C14A -163.6(3) . .
Cl1 Zr C13A C14A -68.7(3) . .
C12A Zr C13A C14A 115.0(5) . .
C12B Zr C13A C14A 119.5(4) . .
C11A Zr C13A C14A 77.7(3) . .
C11B Zr C13A C14A 81.5(4) . .
C15B Zr C13A C14A 41.6(4) . .
C15A Zr C13A C14A 36.5(3) . .
C13B Zr C13A C14A 150.1(7) . .
C14B Zr C13A C14A 8.4(7) . .
C12A C13A C14A C15A 2.9(5) . .
Zr C13A C14A C15A -63.4(3) . .
C12A C13A C14A C16A -175.8(5) . .
Zr C13A C14A C16A 117.8(5) . .
C12A C13A C14A Zr 66.3(3) . .
O1 Zr C14A C15A 133.6(3) . .
Cl1 Zr C14A C15A -134.6(3) . .
C12A Zr C14A C15A 77.9(3) . .
C12B Zr C14A C15A 12.5(5) . .
C11A Zr C14A C15A 36.9(3) . .
C11B Zr C14A C15A -0.3(4) . .
C15B Zr C14A C15A -33.7(3) . .
C13A Zr C14A C15A 115.2(5) . .
C13B Zr C14A C15A -49.3(6) . .
C14B Zr C14A C15A -61.0(4) . .
O1 Zr C14A C13A 18.4(4) . .
Cl1 Zr C14A C13A 110.2(3) . .
C12A Zr C14A C13A -37.3(3) . .
C12B Zr C14A C13A -102.7(4) . .
C11A Zr C14A C13A -78.3(3) . .
C11B Zr C14A C13A -115.5(3) . .
C15B Zr C14A C13A -148.9(3) . .
C15A Zr C14A C13A -115.2(5) . .
C13B Zr C14A C13A -164.5(4) . .
C14B Zr C14A C13A -176.2(3) . .
O1 Zr C14A C16A -105.7(5) . .
Cl1 Zr C14A C16A -13.9(5) . .
C12A Zr C14A C16A -161.3(6) . .
C12B Zr C14A C16A 133.2(5) . .
C11A Zr C14A C16A 157.7(6) . .
C11B Zr C14A C16A 120.4(5) . .
C15B Zr C14A C16A 87.0(5) . .
C13A Zr C14A C16A -124.1(7) . .
C15A Zr C14A C16A 120.7(7) . .
C13B Zr C14A C16A 71.4(7) . .
C14B Zr C14A C16A 59.7(6) . .
C13A C14A C15A C11A -2.6(5) . .
C16A C14A C15A C11A 176.2(4) . .
Zr C14A C15A C11A -65.7(3) . .
C13A C14A C15A Zr 63.1(3) . .
C16A C14A C15A Zr -118.1(5) . .
C12A C11A C15A C14A 1.3(5) . .
C19A C11A C15A C14A -177.0(4) . .
Zr C11A C15A C14A 68.0(3) . .
C12A C11A C15A Zr -66.8(3) . .
C19A C11A C15A Zr 114.9(4) . .
O1 Zr C15A C14A -66.5(4) . .
Cl1 Zr C15A C14A 46.7(3) . .
C12A Zr C15A C14A -78.2(3) . .
C12B Zr C15A C14A -172.1(3) . .
C11A Zr C15A C14A -116.7(4) . .
C11B Zr C15A C14A 179.7(3) . .
C15B Zr C15A C14A 146.7(3) . .
C13A Zr C15A C14A -37.3(3) . .
C13B Zr C15A C14A 157.2(3) . .
C14B Zr C15A C14A 132.2(3) . .
O1 Zr C15A C11A 50.2(4) . .
Cl1 Zr C15A C11A 163.4(3) . .
C12A Zr C15A C11A 38.4(3) . .
C12B Zr C15A C11A -55.4(3) . .
C11B Zr C15A C11A -63.6(3) . .
C15B Zr C15A C11A -96.6(3) . .
C13A Zr C15A C11A 79.4(3) . .
C13B Zr C15A C11A -86.1(3) . .
C14B Zr C15A C11A -111.1(3) . .
C14A Zr C15A C11A 116.7(4) . .
C15A C14A C16A C17A -163.9(5) . .
C13A C14A C16A C17A 14.6(8) . .
Zr C14A C16A C17A 106.0(6) . .
C15A C14A C16A C18A 14.9(8) . .
C13A C14A C16A C18A -166.6(5) . .
Zr C14A C16A C18A -75.2(6) . .
C12A C11A C19A C21A -119.7(5) . .
C15A C11A C19A C21A 58.2(6) . .
Zr C11A C19A C21A 148.8(4) . .
C12A C11A C19A C20A 9.6(7) . .
C15A C11A C19A C20A -172.5(5) . .
Zr C11A C19A C20A -81.9(5) . .
C12A C11A C19A C19B 108.9(6) . .
C15A C11A C19A C19B -73.2(6) . .
Zr C11A C19A C19B 17.4(6) . .
C11A C19A C20A C20B 126.3(5) . .
C21A C19A C20A C20B -105.4(6) . .
C19B C19A C20A C20B 9.4(5) . .
O1 Zr C11B C12B 29.9(3) . .
Cl1 Zr C11B C12B -92.7(3) . .
C12A Zr C11B C12B 113.1(3) . .
C11A Zr C11B C12B 133.9(3) . .
C15B Zr C11B C12B -113.1(4) . .
C13A Zr C11B C12B 130.5(3) . .
C15A Zr C11B C12B 165.7(3) . .
C13B Zr C11B C12B -35.5(3) . .
C14B Zr C11B C12B -75.4(3) . .
C14A Zr C11B C12B 165.8(3) . .
O1 Zr C11B C15B 143.0(2) . .
Cl1 Zr C11B C15B 20.4(3) . .
C12A Zr C11B C15B -133.8(3) . .
C12B Zr C11B C15B 113.1(4) . .
C11A Zr C11B C15B -113.0(3) . .
C13A Zr C11B C15B -116.4(3) . .
C15A Zr C11B C15B -81.3(3) . .
C13B Zr C11B C15B 77.6(3) . .
C14B Zr C11B C15B 37.6(3) . .
C14A Zr C11B C15B -81.1(3) . .
O1 Zr C11B C19B -94.6(4) . .
Cl1 Zr C11B C19B 142.8(4) . .
C12A Zr C11B C19B -11.4(4) . .
C12B Zr C11B C19B -124.5(5) . .
C11A Zr C11B C19B 9.4(4) . .
C15B Zr C11B C19B 122.4(5) . .
C13A Zr C11B C19B 6.1(5) . .
C15A Zr C11B C19B 41.2(4) . .
C13B Zr C11B C19B -160.0(5) . .
C14B Zr C11B C19B 160.1(5) . .
C14A Zr C11B C19B 41.4(5) . .
C15B C11B C12B C13B 0.6(5) . .
C19B C11B C12B C13B -176.5(4) . .
Zr C11B C12B C13B 67.5(3) . .
C15B C11B C12B Zr -66.9(3) . .
C19B C11B C12B Zr 116.0(5) . .
O1 Zr C12B C13B 90.7(3) . .
Cl1 Zr C12B C13B -1.5(3) . .
C12A Zr C12B C13B 170.8(3) . .
C11A Zr C12B C13B -158.8(3) . .
C11B Zr C12B C13B -116.8(4) . .
C15B Zr C12B C13B -78.5(3) . .
C13A Zr C12B C13B 168.3(3) . .
C15A Zr C12B C13B -132.1(3) . .
C14B Zr C12B C13B -37.4(3) . .
C14A Zr C12B C13B -139.2(3) . .
O1 Zr C12B C11B -152.5(3) . .
Cl1 Zr C12B C11B 115.2(3) . .
C12A Zr C12B C11B -72.5(3) . .
C11A Zr C12B C11B -42.1(3) . .
C15B Zr C12B C11B 38.3(2) . .
C13A Zr C12B C11B -75.0(4) . .
C15A Zr C12B C11B -15.3(3) . .
C13B Zr C12B C11B 116.8(4) . .
C14B Zr C12B C11B 79.3(3) . .
C14A Zr C12B C11B -22.4(4) . .
C11B C12B C13B C14B 1.8(5) . .
Zr C12B C13B C14B 68.5(3) . .
C11B C12B C13B Zr -66.7(3) . .
O1 Zr C13B C12B -86.4(3) . .
Cl1 Zr C13B C12B 178.8(3) . .
C12A Zr C13B C12B -13.0(4) . .
C11A Zr C13B C12B 24.9(3) . .
C11B Zr C13B C12B 36.4(3) . .
C15B Zr C13B C12B 77.3(3) . .
C13A Zr C13B C12B -40.2(9) . .
C15A Zr C13B C12B 64.4(4) . .
C14B Zr C13B C12B 114.3(4) . .
C14A Zr C13B C12B 96.2(5) . .
O1 Zr C13B C14B 159.3(3) . .
Cl1 Zr C13B C14B 64.5(3) . .
C12A Zr C13B C14B -127.3(3) . .
C12B Zr C13B C14B -114.3(4) . .
C11A Zr C13B C14B -89.4(3) . .
C11B Zr C13B C14B -77.9(3) . .
C15B Zr C13B C14B -37.0(2) . .
C13A Zr C13B C14B -154.5(7) . .
C15A Zr C13B C14B -49.9(4) . .
C14A Zr C13B C14B -18.1(6) . .
C12B C13B C14B C15B -3.4(5) . .
Zr C13B C14B C15B 63.0(3) . .
C12B C13B C14B C16B 171.1(4) . .
Zr C13B C14B C16B -122.5(4) . .
C12B C13B C14B Zr -66.4(3) . .
O1 Zr C14B C13B -23.0(3) . .
Cl1 Zr C14B C13B -114.8(3) . .
C12A Zr C14B C13B 93.6(4) . .
C12B Zr C14B C13B 37.0(3) . .
C11A Zr C14B C13B 108.1(3) . .
C11B Zr C14B C13B 77.8(3) . .
C15B Zr C14B C13B 115.6(4) . .
C13A Zr C14B C13B 165.9(4) . .
C15A Zr C14B C13B 142.6(3) . .
C14A Zr C14B C13B 171.4(3) . .
O1 Zr C14B C15B -138.6(3) . .
Cl1 Zr C14B C15B 129.6(3) . .
C12A Zr C14B C15B -22.0(5) . .
C12B Zr C14B C15B -78.6(3) . .
C11A Zr C14B C15B -7.5(3) . .
C11B Zr C14B C15B -37.8(2) . .
C13A Zr C14B C15B 50.3(6) . .
C15A Zr C14B C15B 27.0(3) . .
C13B Zr C14B C15B -115.6(4) . .
C14A Zr C14B C15B 55.8(3) . .
O1 Zr C14B C16B 99.9(5) . .
Cl1 Zr C14B C16B 8.1(5) . .
C12A Zr C14B C16B -143.6(5) . .
C12B Zr C14B C16B 159.8(6) . .
C11A Zr C14B C16B -129.0(5) . .
C11B Zr C14B C16B -159.4(6) . .
C15B Zr C14B C16B -121.6(6) . .
C13A Zr C14B C16B -71.3(7) . .
C15A Zr C14B C16B -94.6(5) . .
C13B Zr C14B C16B 122.9(6) . .
C14A Zr C14B C16B -65.7(5) . .
C12B C11B C15B C14B -2.7(5) . .
C19B C11B C15B C14B 174.5(4) . .
Zr C11B C15B C14B -69.4(3) . .
C12B C11B C15B Zr 66.7(3) . .
C19B C11B C15B Zr -116.1(4) . .
C13B C14B C15B C11B 3.7(5) . .
C16B C14B C15B C11B -170.7(4) . .
Zr C14B C15B C11B 67.5(3) . .
C13B C14B C15B Zr -63.7(3) . .
C16B C14B C15B Zr 121.8(5) . .
O1 Zr C15B C11B -53.6(3) . .
Cl1 Zr C15B C11B -165.0(2) . .
C12A Zr C15B C11B 53.1(3) . .
C12B Zr C15B C11B -37.9(3) . .
C11A Zr C15B C11B 59.4(3) . .
C13A Zr C15B C11B 88.3(3) . .
C15A Zr C15B C11B 92.6(3) . .
C13B Zr C15B C11B -77.5(3) . .
C14B Zr C15B C11B -113.8(4) . .
C14A Zr C15B C11B 110.0(3) . .
O1 Zr C15B C14B 60.2(3) . .
Cl1 Zr C15B C14B -51.3(3) . .
C12A Zr C15B C14B 166.9(3) . .
C12B Zr C15B C14B 75.9(3) . .
C11A Zr C15B C14B 173.2(3) . .
C11B Zr C15B C14B 113.8(4) . .
C13A Zr C15B C14B -157.9(3) . .
C15A Zr C15B C14B -153.7(3) . .
C13B Zr C15B C14B 36.3(3) . .
C14A Zr C15B C14B -136.2(3) . .
C13B C14B C16B C17B -2.5(8) . .
C15B C14B C16B C17B 170.9(5) . .
Zr C14B C16B C17B -96.8(6) . .
C13B C14B C16B C18B 178.4(5) . .
C15B C14B C16B C18B -8.3(7) . .
Zr C14B C16B C18B 84.1(6) . .
C12B C11B C19B C20B 5.4(9) . .
C15B C11B C19B C20B -171.2(6) . .
Zr C11B C19B C20B 97.5(6) . .
C12B C11B C19B C19A -96.2(6) . .
C15B C11B C19B C19A 87.3(6) . .
Zr C11B C19B C19A -4.1(7) . .
C12B C11B C19B C21B 136.8(6) . .
C15B C11B C19B C21B -39.8(7) . .
Zr C11B C19B C21B -131.2(5) . .
C11A C19A C19B C20B -126.3(6) . .
C21A C19A C19B C20B 104.0(6) . .
C20A C19A C19B C20B -9.3(6) . .
C11A C19A C19B C11B -8.4(7) . .
C21A C19A C19B C11B -138.1(5) . .
C20A C19A C19B C11B 108.6(5) . .
C11A C19A C19B C21B 115.0(6) . .
C21A C19A C19B C21B -14.7(7) . .
C20A C19A C19B C21B -128.0(6) . .
C19A C20A C20B C19B -9.8(6) . .
C11B C19B C20B C20A -106.6(6) . .
C19A C19B C20B C20A 9.7(6) . .
C21B C19B C20B C20A 126.5(7) . .
